data_4320739
loop_
_publ_author_name
'Virginie M. B\'ereau'
'Saeed I. Khan'
'Mahdi M. Abu-Omar'

_publ_section_title
;
 Synthesis of Enantiopure Oxorhenium(V) and Arylimidorhenium(V) "3 + 2"
 Schiff Base Complexes. X-ray Diffraction, Cyclic Voltammetry, UV-Vis, and
 Circular Dichroism Characterizations
;
_journal_name_full 'Inorganic Chemistry'
_journal_page_first 6767
_journal_page_last 6773
_journal_paper_doi 10.1021/ic0108033
_journal_volume 40
_journal_year 2001
_chemical_formula_sum 'C33 H29 Cl2 N2 O5 Re'
_chemical_formula_weight 790.68
_chemical_name_systematic
;
   ?
;
_space_group_IT_number 19
_symmetry_cell_setting orthorhombic
_symmetry_space_group_name_Hall 'P 2ac 2ab'
_symmetry_space_group_name_H-M 'P 21 21 21'
_atom_sites_solution_hydrogens geom
_atom_sites_solution_primary direct
_atom_sites_solution_secondary difmap
_audit_creation_method SHELXL-97
_cell_angle_alpha 90.00
_cell_angle_beta 90.00
_cell_angle_gamma 90.00
_cell_formula_units_Z 4
_cell_length_a 9.5599(16)
_cell_length_b 9.9579(16)
_cell_length_c 31.712(5)
_cell_measurement_reflns_used 1000
_cell_measurement_temperature 100(2)
_cell_measurement_theta_max 56.482
_cell_measurement_theta_min 6.046
_cell_volume 3018.9(8)
_computing_cell_refinement 'Bruker SMART'
_computing_data_collection 'Bruker SMART'
_computing_data_reduction 'Bruker SHELXTL'
_computing_molecular_graphics 'Bruker SHELXTL'
_computing_publication_material 'Bruker SHELXTL'
_computing_structure_refinement 'SHELXL-97 (Sheldrick, 1997)'
_computing_structure_solution 'SHELXS-97 (Sheldrick, 1990)'
_diffrn_ambient_temperature 100(2)
_diffrn_measured_fraction_theta_full 0.980
_diffrn_measured_fraction_theta_max 0.980
_diffrn_measurement_device_type 'CCD area detector'
_diffrn_measurement_method 'phi and omega scans'
_diffrn_radiation_monochromator graphite
_diffrn_radiation_source 'fine-focus sealed tube'
_diffrn_radiation_type MoK\a
_diffrn_radiation_wavelength 0.71073
_diffrn_reflns_av_R_equivalents 0.0383
_diffrn_reflns_av_sigmaI/netI 0.0375
_diffrn_reflns_limit_h_max 12
_diffrn_reflns_limit_h_min -12
_diffrn_reflns_limit_k_max 12
_diffrn_reflns_limit_k_min -13
_diffrn_reflns_limit_l_max 35
_diffrn_reflns_limit_l_min -41
_diffrn_reflns_number 19818
_diffrn_reflns_theta_full 28.29
_diffrn_reflns_theta_max 28.29
_diffrn_reflns_theta_min 2.14
_diffrn_standards_decay_% 0.005
_exptl_absorpt_coefficient_mu 4.247
_exptl_absorpt_correction_T_max 1.0000
_exptl_absorpt_correction_T_min 0.6218
_exptl_absorpt_correction_type empirical
_exptl_absorpt_process_details 'sadabs (Bruker)'
_exptl_crystal_colour red
_exptl_crystal_density_diffrn 1.740
_exptl_crystal_density_method 'not measured'
_exptl_crystal_description block
_exptl_crystal_F_000 1560
_exptl_crystal_size_max .4
_exptl_crystal_size_mid .2
_exptl_crystal_size_min .2
_refine_diff_density_max 1.247
_refine_diff_density_min -2.276
_refine_diff_density_rms 0.120
_refine_ls_abs_structure_details 'Flack H D (1983), Acta Cryst. A39, 876-881'
_refine_ls_abs_structure_Flack -0.005(6)
_refine_ls_extinction_method none
_refine_ls_goodness_of_fit_ref 1.081
_refine_ls_hydrogen_treatment mixed
_refine_ls_matrix_type full
_refine_ls_number_parameters 389
_refine_ls_number_reflns 7155
_refine_ls_number_restraints 0
_refine_ls_restrained_S_all 1.081
_refine_ls_R_factor_all 0.0292
_refine_ls_R_factor_gt 0.0277
_refine_ls_shift/su_max 0.001
_refine_ls_shift/su_mean 0.000
_refine_ls_structure_factor_coef Fsqd
_refine_ls_weighting_details 'calc w=1/[\s^2^(Fo^2^)+(0.0252P)^2^+5.2071P] where P=(Fo^2^+2Fc^2^)/3'
_refine_ls_weighting_scheme calc
_refine_ls_wR_factor_gt 0.0618
_refine_ls_wR_factor_ref 0.0623
_reflns_number_gt 6932
_reflns_number_total 7155
_reflns_threshold_expression >2sigma(I)
_cod_data_source_file ic0108033_1.cif
_cod_data_source_block Compound(3)
_cod_depositor_comments
;
The following automatic conversions were performed:

'_symmetry_cell_setting' value 'Orthorhombic' changed to
'orthorhombic' according to the built-in table from CIF Core
dictionary named 'cif_core.dic' version 2.4.1 from 2010-06-29.

Automatic conversion script
Id: cif_fix_values 1646 2011-03-28 12:23:43Z adriana 
;
_cod_original_cell_volume 3018.9(9)
_cod_database_code 4320739

loop_
_symmetry_equiv_pos_as_xyz
'x, y, z'
'-x+1/2, -y, z+1/2'
'-x, y+1/2, -z+1/2'
'x+1/2, -y+1/2, -z'

loop_
_atom_site_label
_atom_site_type_symbol
_atom_site_fract_x
_atom_site_fract_y
_atom_site_fract_z
_atom_site_U_iso_or_equiv
_atom_site_adp_type
_atom_site_occupancy
_atom_site_symmetry_multiplicity
_atom_site_calc_flag
_atom_site_refinement_flags
_atom_site_disorder_assembly
_atom_site_disorder_group
Re1 Re 0.068219(16) 0.512410(14) 0.091529(5) 0.01115(4) Uani 1 1 d . . .
N1 N -0.1002(4) 0.6311(3) 0.07908(11) 0.0126(8) Uani 1 1 d . . .
N2 N 0.2211(4) 0.3647(4) 0.10530(12) 0.0118(7) Uani 1 1 d . . .
O1 O 0.1331(3) 0.5081(3) 0.02982(8) 0.0149(6) Uani 1 1 d . . .
O2 O -0.0333(3) 0.4866(3) 0.14432(9) 0.0151(6) Uani 1 1 d . . .
O3 O -0.0427(3) 0.3553(3) 0.07013(10) 0.0147(7) Uani 1 1 d . . .
O4 O 0.1361(3) 0.2993(3) 0.18434(11) 0.0198(7) Uani 1 1 d . . .
H4 H 0.0659 0.3311 0.1719 0.030 Uiso 1 1 calc R . .
O5 O 0.1838(3) 0.6370(3) 0.10273(10) 0.0154(7) Uani 1 1 d . . .
C1 C 0.0623(5) 0.5656(4) -0.00099(13) 0.0123(7) Uani 1 1 d . . .
C2 C 0.1098(4) 0.5383(4) -0.04252(14) 0.0173(9) Uani 1 1 d . . .
H2 H 0.1839 0.4760 -0.0464 0.021 Uiso 1 1 calc R . .
C3 C 0.0524(5) 0.5989(4) -0.07712(14) 0.0174(9) Uani 1 1 d . . .
H3 H 0.0872 0.5786 -0.1044 0.021 Uiso 1 1 calc R . .
C4 C -0.0573(5) 0.6907(4) -0.07251(14) 0.0188(9) Uani 1 1 d . . .
H4A H -0.0943 0.7359 -0.0964 0.023 Uiso 1 1 calc R . .
C5 C -0.1109(5) 0.7150(4) -0.03297(14) 0.0156(9) Uani 1 1 d . . .
H5 H -0.1872 0.7753 -0.0300 0.019 Uiso 1 1 calc R . .
C6 C -0.0554(5) 0.6524(4) 0.00327(13) 0.0128(8) Uani 1 1 d . . .
C7 C -0.1274(5) 0.6810(4) 0.04208(14) 0.0146(8) Uani 1 1 d . . .
H7 H -0.2029 0.7429 0.0405 0.017 Uiso 1 1 calc R . .
C8 C -0.1780(5) 0.6687(4) 0.11717(14) 0.0136(9) Uani 1 1 d . . .
H8 H -0.2782 0.6878 0.1104 0.016 Uiso 1 1 calc R . .
C9 C -0.1122(4) 0.7857(4) 0.14023(14) 0.0141(9) Uani 1 1 d . . .
C10 C -0.0569(5) 0.9044(4) 0.12318(14) 0.0170(9) Uani 1 1 d . . .
H10 H -0.0590 0.9204 0.0936 0.020 Uiso 1 1 calc R . .
C11 C 0.0009(4) 0.9979(5) 0.15048(14) 0.0195(8) Uani 1 1 d . . .
H11 H 0.0395 1.0787 0.1396 0.023 Uiso 1 1 calc R . .
C12 C 0.0027(4) 0.9738(5) 0.19380(14) 0.0204(9) Uani 1 1 d . . .
H12 H 0.0410 1.0396 0.2122 0.025 Uiso 1 1 calc R . .
C13 C -0.0501(5) 0.8562(4) 0.21053(14) 0.0188(9) Uani 1 1 d . . .
H13 H -0.0481 0.8404 0.2401 0.023 Uiso 1 1 calc R . .
C14 C -0.1066(4) 0.7611(4) 0.18309(14) 0.0141(9) Uani 1 1 d . . .
C15 C -0.1666(5) 0.6239(4) 0.19286(14) 0.0169(9) Uani 1 1 d . . .
H15A H -0.2628 0.6312 0.2042 0.020 Uiso 1 1 calc R . .
H15B H -0.1075 0.5754 0.2135 0.020 Uiso 1 1 calc R . .
C16 C -0.1659(4) 0.5527(4) 0.14968(14) 0.0144(8) Uani 1 1 d . . .
H16 H -0.2455 0.4881 0.1471 0.017 Uiso 1 1 calc R . .
C17 C 0.0016(4) 0.2487(4) 0.04918(14) 0.0123(8) Uani 1 1 d . . .
C18 C -0.0865(5) 0.1859(4) 0.01941(14) 0.0164(9) Uani 1 1 d . . .
H18 H -0.1759 0.2230 0.0135 0.020 Uiso 1 1 calc R . .
C19 C -0.0433(5) 0.0705(4) -0.00123(15) 0.0194(10) Uani 1 1 d . . .
H19 H -0.1035 0.0294 -0.0213 0.023 Uiso 1 1 calc R . .
C20 C 0.0872(4) 0.0137(5) 0.00707(13) 0.0195(8) Uani 1 1 d . . .
H20 H 0.1161 -0.0652 -0.0073 0.023 Uiso 1 1 calc R . .
C21 C 0.1731(5) 0.0728(5) 0.03615(15) 0.0195(10) Uani 1 1 d . . .
H21 H 0.2613 0.0330 0.0421 0.023 Uiso 1 1 calc R . .
C22 C 0.1342(5) 0.1910(4) 0.05752(14) 0.0142(9) Uani 1 1 d . . .
C23 C 0.2278(4) 0.2466(4) 0.08884(15) 0.0151(8) Uani 1 1 d . . .
H23 H 0.3018 0.1902 0.0982 0.018 Uiso 1 1 calc R . .
C24 C 0.3196(4) 0.4024(4) 0.13938(13) 0.0138(8) Uani 1 1 d . . .
H24 H 0.3472 0.4981 0.1346 0.017 Uiso 1 1 calc R . .
C25 C 0.4535(4) 0.3219(4) 0.14466(14) 0.0140(8) Uani 1 1 d . . .
C26 C 0.5515(5) 0.2862(4) 0.11374(14) 0.0168(9) Uani 1 1 d . . .
H26 H 0.5344 0.3044 0.0848 0.020 Uiso 1 1 calc R . .
C27 C 0.6741(5) 0.2235(5) 0.12649(16) 0.0206(10) Uani 1 1 d . . .
H27 H 0.7423 0.1992 0.1061 0.025 Uiso 1 1 calc R . .
C28 C 0.6978(5) 0.1961(5) 0.16882(16) 0.0234(10) Uani 1 1 d . . .
H28 H 0.7811 0.1511 0.1771 0.028 Uiso 1 1 calc R . .
C29 C 0.6016(5) 0.2337(5) 0.19908(16) 0.0221(10) Uani 1 1 d . . .
H29 H 0.6193 0.2168 0.2281 0.026 Uiso 1 1 calc R . .
C30 C 0.4782(5) 0.2967(4) 0.18660(18) 0.0188(10) Uani 1 1 d . . .
C31 C 0.3611(5) 0.3483(5) 0.21443(15) 0.0207(10) Uani 1 1 d . . .
H31A H 0.3939 0.4240 0.2321 0.025 Uiso 1 1 calc R . .
H31B H 0.3257 0.2762 0.2331 0.025 Uiso 1 1 calc R . .
C32 C 0.2464(4) 0.3951(4) 0.18366(14) 0.0148(9) Uani 1 1 d . . .
H32 H 0.2107 0.4856 0.1920 0.018 Uiso 1 1 calc R . .
C1S C 0.3141(5) 0.8190(5) 0.18340(17) 0.0241(10) Uani 1 1 d . . .
H1S1 H 0.2559 0.8028 0.1581 0.029 Uiso 1 1 calc R . .
H1S2 H 0.2552 0.8038 0.2086 0.029 Uiso 1 1 calc R . .
Cl1 Cl 0.37391(14) 0.98492(15) 0.18315(5) 0.0403(3) Uani 1 1 d . . .
Cl2 Cl 0.45740(14) 0.70458(12) 0.18382(4) 0.0251(3) Uani 1 1 d . . .

loop_
_atom_site_aniso_label
_atom_site_aniso_U_11
_atom_site_aniso_U_22
_atom_site_aniso_U_33
_atom_site_aniso_U_23
_atom_site_aniso_U_13
_atom_site_aniso_U_12
Re1 0.01074(7) 0.01334(6) 0.00937(7) 0.00002(6) -0.00004(6) 0.00151(6)
N1 0.0131(19) 0.0148(16) 0.0099(18) 0.0005(12) 0.0008(14) -0.0010(13)
N2 0.0122(18) 0.0151(17) 0.0080(18) 0.0008(12) 0.0021(14) -0.0013(13)
O1 0.0147(13) 0.0182(15) 0.0118(13) 0.0020(13) 0.0020(10) 0.0015(13)
O2 0.0139(13) 0.0184(14) 0.0131(14) -0.0002(12) 0.0014(10) 0.0054(12)
O3 0.0110(16) 0.0176(14) 0.0155(16) -0.0042(12) 0.0000(12) 0.0002(11)
O4 0.0187(17) 0.0255(17) 0.0152(18) 0.0042(13) 0.0001(14) -0.0014(14)
O5 0.0129(16) 0.0159(14) 0.0174(19) 0.0016(11) -0.0023(13) 0.0005(12)
C1 0.0100(18) 0.0151(17) 0.0120(19) -0.0010(14) -0.0016(18) -0.0034(17)
C2 0.0132(19) 0.026(2) 0.013(2) -0.0007(17) 0.0010(16) -0.0022(15)
C3 0.017(2) 0.0210(19) 0.014(2) -0.0007(15) 0.0030(18) 0.0005(18)
C4 0.021(2) 0.021(2) 0.014(2) 0.0022(16) -0.003(2) 0.002(2)
C5 0.017(2) 0.016(2) 0.014(2) 0.0002(16) -0.0016(17) 0.0016(15)
C6 0.013(2) 0.0160(18) 0.0091(19) -0.0006(14) -0.0028(18) -0.0020(17)
C7 0.016(2) 0.0142(19) 0.013(2) -0.0041(16) -0.0009(18) 0.0031(16)
C8 0.014(2) 0.015(2) 0.012(2) -0.0008(16) 0.0007(17) 0.0004(16)
C9 0.0109(19) 0.021(2) 0.010(2) -0.0025(17) 0.0016(16) 0.0056(16)
C10 0.015(2) 0.023(2) 0.012(2) -0.0024(15) 0.0033(19) 0.0062(19)
C11 0.0182(19) 0.018(2) 0.022(2) -0.003(2) 0.0025(16) 0.0036(19)
C12 0.016(2) 0.026(2) 0.019(2) -0.0080(19) 0.0009(17) 0.0036(18)
C13 0.019(2) 0.027(2) 0.010(2) -0.0019(16) -0.0001(18) 0.0077(19)
C14 0.012(2) 0.023(2) 0.008(2) 0.0004(16) 0.0021(16) 0.0036(15)
C15 0.017(2) 0.021(2) 0.013(2) -0.0010(17) 0.0027(18) 0.0015(17)
C16 0.0117(19) 0.016(2) 0.016(2) -0.0012(16) 0.0013(17) 0.0023(15)
C17 0.012(2) 0.014(2) 0.011(2) 0.0002(16) 0.0040(17) -0.0015(16)
C18 0.011(2) 0.0184(19) 0.020(2) 0.0027(16) -0.0018(18) -0.0009(17)
C19 0.019(2) 0.023(2) 0.017(2) -0.0034(17) -0.0034(18) -0.0033(17)
C20 0.018(2) 0.022(2) 0.019(2) -0.0073(17) 0.0004(16) 0.002(2)
C21 0.013(2) 0.023(2) 0.022(3) -0.0021(18) -0.0019(19) -0.0001(17)
C22 0.014(2) 0.015(2) 0.013(2) 0.0006(16) -0.0009(17) -0.0027(16)
C23 0.0120(19) 0.0174(18) 0.016(2) 0.0018(19) 0.0022(19) -0.0003(14)
C24 0.012(2) 0.018(2) 0.011(2) -0.0011(16) -0.0022(17) 0.0004(16)
C25 0.013(2) 0.0150(18) 0.014(2) -0.0015(15) -0.0041(17) 0.0013(15)
C26 0.016(2) 0.024(2) 0.010(2) -0.0012(16) -0.0009(18) -0.0023(18)
C27 0.011(2) 0.026(2) 0.024(3) -0.0043(19) 0.0014(19) 0.0016(18)
C28 0.016(2) 0.030(3) 0.024(3) -0.003(2) -0.004(2) 0.007(2)
C29 0.021(3) 0.030(2) 0.015(2) 0.0025(18) -0.0046(19) 0.0056(18)
C30 0.014(2) 0.016(2) 0.027(3) -0.0055(18) -0.0001(19) 0.0002(16)
C31 0.018(2) 0.031(3) 0.013(2) -0.0005(19) -0.0047(19) 0.0082(19)
C32 0.014(2) 0.018(2) 0.013(2) 0.0008(16) -0.0009(17) 0.0008(16)
C1S 0.023(3) 0.028(3) 0.022(3) -0.002(2) 0.001(2) 0.000(2)
Cl1 0.0353(6) 0.0266(6) 0.0590(9) -0.0071(7) 0.0035(6) -0.0017(6)
Cl2 0.0240(7) 0.0310(6) 0.0205(7) -0.0037(5) -0.0037(5) 0.0050(5)

loop_
_atom_type_symbol
_atom_type_description
_atom_type_scat_dispersion_real
_atom_type_scat_dispersion_imag
_atom_type_scat_source
C C 0.0033 0.0016 'International Tables Vol C Tables 4.2.6.8 and 6.1.1.4'
H H 0.0000 0.0000 'International Tables Vol C Tables 4.2.6.8 and 6.1.1.4'
N N 0.0061 0.0033 'International Tables Vol C Tables 4.2.6.8 and 6.1.1.4'
O O 0.0106 0.0060 'International Tables Vol C Tables 4.2.6.8 and 6.1.1.4'
Cl Cl 0.1484 0.1585 'International Tables Vol C Tables 4.2.6.8 and 6.1.1.4'
Re Re -1.0185 7.2310 'International Tables Vol C Tables 4.2.6.8 and 6.1.1.4'

loop_
_geom_angle_atom_site_label_1
_geom_angle_atom_site_label_2
_geom_angle_atom_site_label_3
_geom_angle
_geom_angle_site_symmetry_1
_geom_angle_site_symmetry_3
_geom_angle_publ_flag
O5 Re1 O2 103.88(14) . . ?
O5 Re1 O3 169.41(14) . . ?
O2 Re1 O3 85.70(13) . . ?
O5 Re1 N1 97.55(15) . . ?
O2 Re1 N1 81.35(13) . . ?
O3 Re1 N1 88.24(13) . . ?
O5 Re1 O1 91.03(14) . . ?
O2 Re1 O1 164.76(11) . . ?
O3 Re1 O1 79.70(12) . . ?
N1 Re1 O1 93.79(13) . . ?
O5 Re1 N2 90.84(14) . . ?
O2 Re1 N2 94.30(13) . . ?
O3 Re1 N2 83.86(13) . . ?
N1 Re1 N2 171.26(13) . . ?
O1 Re1 N2 88.49(13) . . ?
C7 N1 C8 122.9(4) . . ?
C7 N1 Re1 123.7(3) . . ?
C8 N1 Re1 112.9(3) . . ?
C23 N2 C24 119.7(4) . . ?
C23 N2 Re1 125.8(3) . . ?
C24 N2 Re1 114.4(3) . . ?
C1 O1 Re1 122.8(3) . . ?
C16 O2 Re1 118.6(2) . . ?
C17 O3 Re1 128.8(3) . . ?
O1 C1 C2 116.1(4) . . ?
O1 C1 C6 126.7(4) . . ?
C2 C1 C6 117.2(4) . . ?
C3 C2 C1 122.1(4) . . ?
C2 C3 C4 120.4(4) . . ?
C5 C4 C3 119.3(4) . . ?
C4 C5 C6 121.6(4) . . ?
C5 C6 C1 119.2(4) . . ?
C5 C6 C7 115.4(4) . . ?
C1 C6 C7 125.4(4) . . ?
N1 C7 C6 126.9(4) . . ?
N1 C8 C9 112.6(4) . . ?
N1 C8 C16 108.6(3) . . ?
C9 C8 C16 102.8(3) . . ?
C14 C9 C10 120.9(4) . . ?
C14 C9 C8 110.8(4) . . ?
C10 C9 C8 128.3(4) . . ?
C11 C10 C9 118.4(4) . . ?
C10 C11 C12 120.3(4) . . ?
C13 C12 C11 121.3(4) . . ?
C12 C13 C14 118.5(4) . . ?
C9 C14 C13 120.5(4) . . ?
C9 C14 C15 110.3(4) . . ?
C13 C14 C15 129.2(4) . . ?
C14 C15 C16 103.4(4) . . ?
O2 C16 C15 108.6(3) . . ?
O2 C16 C8 109.1(3) . . ?
C15 C16 C8 104.3(3) . . ?
O3 C17 C18 120.1(4) . . ?
O3 C17 C22 121.2(4) . . ?
C18 C17 C22 118.6(4) . . ?
C19 C18 C17 120.4(4) . . ?
C18 C19 C20 120.9(4) . . ?
C21 C20 C19 119.3(4) . . ?
C20 C21 C22 121.7(4) . . ?
C21 C22 C17 119.0(4) . . ?
C21 C22 C23 119.1(4) . . ?
C17 C22 C23 121.8(4) . . ?
N2 C23 C22 126.6(4) . . ?
N2 C24 C25 118.8(4) . . ?
N2 C24 C32 110.9(3) . . ?
C25 C24 C32 104.6(3) . . ?
C30 C25 C26 121.1(4) . . ?
C30 C25 C24 110.3(4) . . ?
C26 C25 C24 128.3(4) . . ?
C27 C26 C25 118.3(4) . . ?
C28 C27 C26 120.5(4) . . ?
C29 C28 C27 120.6(4) . . ?
C28 C29 C30 119.3(5) . . ?
C25 C30 C29 120.1(5) . . ?
C25 C30 C31 112.1(4) . . ?
C29 C30 C31 127.8(5) . . ?
C30 C31 C32 105.0(4) . . ?
O4 C32 C31 108.4(4) . . ?
O4 C32 C24 112.0(3) . . ?
C31 C32 C24 105.2(3) . . ?
Cl1 C1S Cl2 110.7(3) . . ?

loop_
_geom_bond_atom_site_label_1
_geom_bond_atom_site_label_2
_geom_bond_distance
_geom_bond_site_symmetry_2
_geom_bond_publ_flag
Re1 O5 1.699(3) . ?
Re1 O2 1.952(3) . ?
Re1 O3 2.008(3) . ?
Re1 N1 2.036(4) . ?
Re1 O1 2.053(3) . ?
Re1 N2 2.119(4) . ?
N1 C7 1.301(6) . ?
N1 C8 1.467(5) . ?
N2 C23 1.289(5) . ?
N2 C24 1.482(6) . ?
O1 C1 1.319(5) . ?
O2 C16 1.439(5) . ?
O3 C17 1.322(5) . ?
O4 C32 1.421(5) . ?
C1 C2 1.419(6) . ?
C1 C6 1.425(6) . ?
C2 C3 1.367(6) . ?
C3 C4 1.398(6) . ?
C4 C5 1.376(6) . ?
C5 C6 1.411(6) . ?
C6 C7 1.439(6) . ?
C8 C9 1.512(6) . ?
C8 C16 1.553(6) . ?
C9 C14 1.382(6) . ?
C9 C10 1.404(6) . ?
C10 C11 1.386(6) . ?
C11 C12 1.395(6) . ?
C12 C13 1.381(7) . ?
C13 C14 1.395(6) . ?
C14 C15 1.513(6) . ?
C15 C16 1.542(6) . ?
C17 C18 1.411(6) . ?
C17 C22 1.417(6) . ?
C18 C19 1.385(6) . ?
C19 C20 1.395(6) . ?
C20 C21 1.368(6) . ?
C21 C22 1.409(6) . ?
C22 C23 1.447(6) . ?
C24 C25 1.519(6) . ?
C24 C32 1.571(6) . ?
C25 C30 1.374(7) . ?
C25 C26 1.402(6) . ?
C26 C27 1.388(6) . ?
C27 C28 1.389(7) . ?
C28 C29 1.381(7) . ?
C29 C30 1.394(6) . ?
C30 C31 1.515(7) . ?
C31 C32 1.540(6) . ?
C1S Cl1 1.749(5) . ?
C1S Cl2 1.782(5) . ?

loop_
_geom_torsion_atom_site_label_1
_geom_torsion_atom_site_label_2
_geom_torsion_atom_site_label_3
_geom_torsion_atom_site_label_4
_geom_torsion
_geom_torsion_site_symmetry_1
_geom_torsion_site_symmetry_2
_geom_torsion_site_symmetry_3
_geom_torsion_site_symmetry_4
_geom_torsion_publ_flag
O5 Re1 N1 C7 87.7(4) . . . . ?
O2 Re1 N1 C7 -169.3(4) . . . . ?
O3 Re1 N1 C7 -83.4(4) . . . . ?
O1 Re1 N1 C7 -3.8(4) . . . . ?
N2 Re1 N1 C7 -108.7(9) . . . . ?
O5 Re1 N1 C8 -85.0(3) . . . . ?
O2 Re1 N1 C8 18.0(3) . . . . ?
O3 Re1 N1 C8 103.9(3) . . . . ?
O1 Re1 N1 C8 -176.5(3) . . . . ?
N2 Re1 N1 C8 78.6(9) . . . . ?
O5 Re1 N2 C23 -151.1(4) . . . . ?
O2 Re1 N2 C23 104.9(4) . . . . ?
O3 Re1 N2 C23 19.7(4) . . . . ?
N1 Re1 N2 C23 45.2(11) . . . . ?
O1 Re1 N2 C23 -60.1(4) . . . . ?
O5 Re1 N2 C24 33.8(3) . . . . ?
O2 Re1 N2 C24 -70.2(3) . . . . ?
O3 Re1 N2 C24 -155.4(3) . . . . ?
N1 Re1 N2 C24 -130.0(8) . . . . ?
O1 Re1 N2 C24 124.8(3) . . . . ?
O5 Re1 O1 C1 -101.1(3) . . . . ?
O2 Re1 O1 C1 67.2(6) . . . . ?
O3 Re1 O1 C1 84.0(3) . . . . ?
N1 Re1 O1 C1 -3.5(3) . . . . ?
N2 Re1 O1 C1 168.0(3) . . . . ?
O5 Re1 O2 C16 96.7(3) . . . . ?
O3 Re1 O2 C16 -87.8(3) . . . . ?
N1 Re1 O2 C16 1.0(3) . . . . ?
O1 Re1 O2 C16 -71.2(6) . . . . ?
N2 Re1 O2 C16 -171.3(3) . . . . ?
O5 Re1 O3 C17 21.9(9) . . . . ?
O2 Re1 O3 C17 -133.2(4) . . . . ?
N1 Re1 O3 C17 145.4(4) . . . . ?
O1 Re1 O3 C17 51.2(3) . . . . ?
N2 Re1 O3 C17 -38.4(4) . . . . ?
Re1 O1 C1 C2 -171.6(3) . . . . ?
Re1 O1 C1 C6 9.0(6) . . . . ?
O1 C1 C2 C3 -175.2(4) . . . . ?
C6 C1 C2 C3 4.3(6) . . . . ?
C1 C2 C3 C4 -0.3(7) . . . . ?
C2 C3 C4 C5 -2.9(7) . . . . ?
C3 C4 C5 C6 1.9(7) . . . . ?
C4 C5 C6 C1 2.2(6) . . . . ?
C4 C5 C6 C7 -176.4(4) . . . . ?
O1 C1 C6 C5 174.3(4) . . . . ?
C2 C1 C6 C5 -5.1(6) . . . . ?
O1 C1 C6 C7 -7.3(7) . . . . ?
C2 C1 C6 C7 173.3(4) . . . . ?
C8 N1 C7 C6 178.7(4) . . . . ?
Re1 N1 C7 C6 6.7(6) . . . . ?
C5 C6 C7 N1 176.8(4) . . . . ?
C1 C6 C7 N1 -1.7(7) . . . . ?
C7 N1 C8 C9 -91.2(5) . . . . ?
Re1 N1 C8 C9 81.5(4) . . . . ?
C7 N1 C8 C16 155.7(4) . . . . ?
Re1 N1 C8 C16 -31.6(4) . . . . ?
N1 C8 C9 C14 -134.8(4) . . . . ?
C16 C8 C9 C14 -18.2(5) . . . . ?
N1 C8 C9 C10 42.9(6) . . . . ?
C16 C8 C9 C10 159.6(4) . . . . ?
C14 C9 C10 C11 -1.3(6) . . . . ?
C8 C9 C10 C11 -178.9(4) . . . . ?
C9 C10 C11 C12 -0.4(6) . . . . ?
C10 C11 C12 C13 1.3(6) . . . . ?
C11 C12 C13 C14 -0.3(6) . . . . ?
C10 C9 C14 C13 2.3(6) . . . . ?
C8 C9 C14 C13 -179.8(4) . . . . ?
C10 C9 C14 C15 -177.2(4) . . . . ?
C8 C9 C14 C15 0.8(5) . . . . ?
C12 C13 C14 C9 -1.4(6) . . . . ?
C12 C13 C14 C15 177.9(4) . . . . ?
C9 C14 C15 C16 17.2(5) . . . . ?
C13 C14 C15 C16 -162.2(4) . . . . ?
Re1 O2 C16 C15 -131.4(3) . . . . ?
Re1 O2 C16 C8 -18.3(4) . . . . ?
C14 C15 C16 O2 88.8(4) . . . . ?
C14 C15 C16 C8 -27.5(4) . . . . ?
N1 C8 C16 O2 31.3(4) . . . . ?
C9 C8 C16 O2 -88.2(4) . . . . ?
N1 C8 C16 C15 147.2(3) . . . . ?
C9 C8 C16 C15 27.7(4) . . . . ?
Re1 O3 C17 C18 -148.1(3) . . . . ?
Re1 O3 C17 C22 35.3(6) . . . . ?
O3 C17 C18 C19 -177.0(4) . . . . ?
C22 C17 C18 C19 -0.2(6) . . . . ?
C17 C18 C19 C20 0.3(7) . . . . ?
C18 C19 C20 C21 0.3(7) . . . . ?
C19 C20 C21 C22 -1.0(7) . . . . ?
C20 C21 C22 C17 1.1(7) . . . . ?
C20 C21 C22 C23 178.2(4) . . . . ?
O3 C17 C22 C21 176.2(4) . . . . ?
C18 C17 C22 C21 -0.5(6) . . . . ?
O3 C17 C22 C23 -0.7(6) . . . . ?
C18 C17 C22 C23 -177.5(4) . . . . ?
C24 N2 C23 C22 175.6(4) . . . . ?
Re1 N2 C23 C22 0.7(7) . . . . ?
C21 C22 C23 N2 166.2(4) . . . . ?
C17 C22 C23 N2 -16.9(7) . . . . ?
C23 N2 C24 C25 19.5(6) . . . . ?
Re1 N2 C24 C25 -165.0(3) . . . . ?
C23 N2 C24 C32 -101.7(4) . . . . ?
Re1 N2 C24 C32 73.7(4) . . . . ?
N2 C24 C25 C30 -137.1(4) . . . . ?
C32 C24 C25 C30 -12.7(5) . . . . ?
N2 C24 C25 C26 49.3(6) . . . . ?
C32 C24 C25 C26 173.7(4) . . . . ?
C30 C25 C26 C27 0.5(6) . . . . ?
C24 C25 C26 C27 173.5(4) . . . . ?
C25 C26 C27 C28 0.6(7) . . . . ?
C26 C27 C28 C29 -1.6(7) . . . . ?
C27 C28 C29 C30 1.6(7) . . . . ?
C26 C25 C30 C29 -0.5(7) . . . . ?
C24 C25 C30 C29 -174.7(4) . . . . ?
C26 C25 C30 C31 177.8(4) . . . . ?
C24 C25 C30 C31 3.7(5) . . . . ?
C28 C29 C30 C25 -0.5(7) . . . . ?
C28 C29 C30 C31 -178.6(5) . . . . ?
C25 C30 C31 C32 7.2(5) . . . . ?
C29 C30 C31 C32 -174.6(4) . . . . ?
C30 C31 C32 O4 105.6(4) . . . . ?
C30 C31 C32 C24 -14.4(5) . . . . ?
N2 C24 C32 O4 28.1(5) . . . . ?
C25 C24 C32 O4 -101.2(4) . . . . ?
N2 C24 C32 C31 145.7(4) . . . . ?
C25 C24 C32 C31 16.4(4) . . . . ?
